data_4112747
loop_
_publ_author_name
'Chien-Ming Lee'
'Chien-Hong Chen'
'Shyue-Chu Ke'
'Gene-Hsiang Lee'
'Wen-Feng Liaw'

_publ_section_title
;
 Mononuclear Nickel(III) and Nickel(II) Thiolate Complexes with
 Intramolecular S-H Proton Interacting with Both Sulfur and Nickel:
 Relevance to the [NiFe]/[NiFeSe] Hydrogenases
;
_journal_name_full 'Journal of the American Chemical Society'
_journal_page_first 8406
_journal_page_last 8412
_journal_paper_doi 10.1021/ja048568l
_journal_volume 126
_journal_year 2004
_chemical_formula_sum 'C62 H53 N Ni O P3 S5'
_chemical_formula_weight 1139.97
_chemical_name_systematic
; 
 ? 
;
_space_group_IT_number 7
_symmetry_cell_setting monoclinic
_symmetry_space_group_name_Hall 'P -2yc'
_symmetry_space_group_name_H-M 'P 1 c 1'
_atom_sites_solution_hydrogens geom
_atom_sites_solution_primary direct
_atom_sites_solution_secondary difmap
_audit_creation_method SHELXL-97
_cell_angle_alpha 90.00
_cell_angle_beta 91.5874(3)
_cell_angle_gamma 90.00
_cell_formula_units_Z 2
_cell_length_a 10.1789(1)
_cell_length_b 13.9338(1)
_cell_length_c 19.1972(2)
_cell_measurement_reflns_used all
_cell_measurement_temperature 150(1)
_cell_measurement_theta_max 27.50
_cell_measurement_theta_min 1.46
_cell_volume 2721.71(4)
_computing_cell_refinement DENZO-SMN
_computing_data_collection 'NONIUS COLLECT'
_computing_data_reduction DENZO-SMN
_computing_molecular_graphics SHELXTL
_computing_publication_material SHELXTL
_computing_structure_refinement 'SHELXL-97 (Sheldrick, 1997)'
_computing_structure_solution 'SHELXS-97 (Sheldrick, 1990)'
_diffrn_ambient_temperature 150(1)
_diffrn_measured_fraction_theta_full 1.000
_diffrn_measured_fraction_theta_max 1.000
_diffrn_measurement_device_type 'NONIUS KappaCCD'
_diffrn_measurement_method '\w scans'
_diffrn_radiation_monochromator graphite
_diffrn_radiation_source 'fine-focus sealed tube'
_diffrn_radiation_type MoK\a
_diffrn_radiation_wavelength 0.71073
_diffrn_reflns_av_R_equivalents 0.0481
_diffrn_reflns_av_sigmaI/netI 0.0548
_diffrn_reflns_limit_h_max 11
_diffrn_reflns_limit_h_min -13
_diffrn_reflns_limit_k_max 18
_diffrn_reflns_limit_k_min -17
_diffrn_reflns_limit_l_max 23
_diffrn_reflns_limit_l_min -24
_diffrn_reflns_number 28247
_diffrn_reflns_theta_full 27.50
_diffrn_reflns_theta_max 27.50
_diffrn_reflns_theta_min 1.46
_exptl_absorpt_coefficient_mu 0.680
_exptl_absorpt_correction_T_max 0.970
_exptl_absorpt_correction_T_min 0.728
_exptl_absorpt_correction_type multi-scan
_exptl_crystal_colour 'dark green'
_exptl_crystal_density_diffrn 1.391
_exptl_crystal_description plate
_exptl_crystal_F_000 1186
_exptl_crystal_size_max 0.40
_exptl_crystal_size_mid 0.30
_exptl_crystal_size_min 0.08
_refine_diff_density_max 0.826
_refine_diff_density_min -0.599
_refine_diff_density_rms 0.170
_refine_ls_abs_structure_details 'Flack H D (1983), Acta Cryst. A39, 876-881'
_refine_ls_abs_structure_Flack 0.006(12)
_refine_ls_extinction_coef 0.0210(10)
_refine_ls_extinction_expression Fc^*^=kFc[1+0.001xFc^2^\l^3^/sin(2\q)]^-1/4^
_refine_ls_extinction_method SHELXL
_refine_ls_goodness_of_fit_ref 1.096
_refine_ls_hydrogen_treatment mixed
_refine_ls_matrix_type full
_refine_ls_number_parameters 659
_refine_ls_number_reflns 11216
_refine_ls_number_restraints 2
_refine_ls_restrained_S_all 1.095
_refine_ls_R_factor_all 0.0645
_refine_ls_R_factor_gt 0.0486
_refine_ls_shift/su_max 0.001
_refine_ls_shift/su_mean 0.000
_refine_ls_structure_factor_coef Fsqd
_refine_ls_weighting_details 'calc w=1/[\s^2^(Fo^2^)+(0.0838P)^2^+0.0000P] where P=(Fo^2^+2Fc^2^)/3'
_refine_ls_weighting_scheme calc
_refine_ls_wR_factor_gt 0.1142
_refine_ls_wR_factor_ref 0.1341
_reflns_number_gt 9533
_reflns_number_total 11216
_reflns_threshold_expression >2sigma(I)
_cod_data_source_file ja048568lsi20040311_101306.cif
_cod_data_source_block ic9868
_cod_database_code 4112747

loop_
_symmetry_equiv_pos_as_xyz
'x, y, z'
'x, -y, z+1/2'

loop_
_atom_site_label
_atom_site_type_symbol
_atom_site_fract_x
_atom_site_fract_y
_atom_site_fract_z
_atom_site_U_iso_or_equiv
_atom_site_adp_type
_atom_site_occupancy
_atom_site_symmetry_multiplicity
_atom_site_calc_flag
_atom_site_refinement_flags
Ni Ni 1.30849(4) 0.31521(4) 0.81436(3) 0.02657(14) Uani 1 1 d .
S1 S 1.13422(10) 0.39819(8) 0.84570(6) 0.0308(2) Uani 1 1 d .
S2 S 1.37825(10) 0.18212(8) 0.87656(6) 0.0321(3) Uani 1 1 d .
S3 S 1.42900(10) 0.31372(8) 0.71665(6) 0.0346(3) Uani 1 1 d .
S4 S 1.44395(11) 0.41699(8) 0.87388(6) 0.0347(3) Uani 1 1 d .
S5 S 1.38013(13) 0.62496(10) 0.89952(8) 0.0522(4) Uani 1 1 d .
P1 P 1.17076(9) 0.22203(7) 0.75986(5) 0.0216(2) Uani 1 1 d .
C1 C 0.9963(4) 0.3525(3) 0.7987(2) 0.0257(8) Uani 1 1 d .
C2 C 0.8730(4) 0.3956(3) 0.8042(2) 0.0321(10) Uani 1 1 d .
H2A H 0.8622 0.4486 0.8347 0.039 Uiso 1 1 calc R
C3 C 0.7674(4) 0.3613(3) 0.7654(3) 0.0347(10) Uani 1 1 d .
H3A H 0.6832 0.3894 0.7707 0.042 Uiso 1 1 calc R
C4 C 0.7815(4) 0.2866(3) 0.7187(3) 0.0341(10) Uani 1 1 d .
H4A H 0.7082 0.2651 0.6913 0.041 Uiso 1 1 calc R
C5 C 0.9027(4) 0.2435(3) 0.7120(2) 0.0308(10) Uani 1 1 d .
H5A H 0.9135 0.1929 0.6795 0.037 Uiso 1 1 calc R
C6 C 1.0095(4) 0.2750(3) 0.7536(2) 0.0246(8) Uani 1 1 d .
C7 C 1.2566(4) 0.0952(3) 0.8584(2) 0.0259(9) Uani 1 1 d .
C8 C 1.2542(4) 0.0068(3) 0.8945(2) 0.0321(10) Uani 1 1 d .
H8A H 1.3211 -0.0072 0.9284 0.038 Uiso 1 1 calc R
C9 C 1.1576(5) -0.0583(3) 0.8812(2) 0.0338(10) Uani 1 1 d .
H9A H 1.1585 -0.1172 0.9062 0.041 Uiso 1 1 calc R
C10 C 1.0577(5) -0.0414(3) 0.8322(2) 0.0335(10) Uani 1 1 d .
H10A H 0.9905 -0.0877 0.8239 0.040 Uiso 1 1 calc R
C11 C 1.0578(4) 0.0443(3) 0.7957(2) 0.0306(9) Uani 1 1 d .
H11A H 0.9898 0.0574 0.7621 0.037 Uiso 1 1 calc R
C12 C 1.1567(4) 0.1110(3) 0.8080(2) 0.0233(8) Uani 1 1 d .
C13 C 1.3453(4) 0.2380(3) 0.6570(2) 0.0273(9) Uani 1 1 d .
C14 C 1.3939(5) 0.2231(4) 0.5899(3) 0.0387(11) Uani 1 1 d .
H14A H 1.4740 0.2523 0.5771 0.046 Uiso 1 1 calc R
C15 C 1.3253(5) 0.1664(3) 0.5430(2) 0.0408(11) Uani 1 1 d .
H15A H 1.3575 0.1583 0.4974 0.049 Uiso 1 1 calc R
C16 C 1.2114(5) 0.1214(3) 0.5607(2) 0.0378(11) Uani 1 1 d .
H16A H 1.1665 0.0814 0.5279 0.045 Uiso 1 1 calc R
C17 C 1.1617(5) 0.1342(3) 0.6262(2) 0.0326(10) Uani 1 1 d .
H17A H 1.0831 0.1026 0.6387 0.039 Uiso 1 1 calc R
C18 C 1.2278(4) 0.1940(3) 0.6741(2) 0.0265(9) Uani 1 1 d .
C19 C 1.4036(4) 0.5317(3) 0.8423(3) 0.0351(10) Uani 1 1 d .
C20 C 1.3841(4) 0.5640(3) 0.7724(2) 0.0266(9) Uani 1 1 d .
H20A H 1.3909 0.5247 0.7323 0.032 Uiso 1 1 calc R
C21 C 1.3526(5) 0.6646(4) 0.7713(4) 0.0542(15) Uani 1 1 d .
H21A H 1.3361 0.6995 0.7294 0.065 Uiso 1 1 calc R
C22 C 1.3486(5) 0.7052(4) 0.8351(4) 0.0597(17) Uani 1 1 d .
H22A H 1.3301 0.7711 0.8429 0.072 Uiso 1 1 calc R
P2 P 1.01021(9) 0.74074(7) 0.60941(5) 0.0228(2) Uani 1 1 d .
P3 P 0.80194(9) 0.73425(7) 0.71620(5) 0.0230(2) Uani 1 1 d .
N1 N 0.9370(3) 0.7541(3) 0.68042(19) 0.0278(8) Uani 1 1 d .
C23 C 1.0711(4) 0.6210(3) 0.5981(2) 0.0241(8) Uani 1 1 d .
C24 C 1.1099(4) 0.5914(3) 0.5322(2) 0.0280(9) Uani 1 1 d .
H24A H 1.0978 0.6327 0.4932 0.034 Uiso 1 1 calc R
C25 C 1.1659(4) 0.5019(3) 0.5242(2) 0.0321(9) Uani 1 1 d .
H25A H 1.1940 0.4819 0.4797 0.039 Uiso 1 1 calc R
C26 C 1.1811(5) 0.4416(3) 0.5807(3) 0.0378(11) Uani 1 1 d .
H26A H 1.2186 0.3798 0.5745 0.045 Uiso 1 1 calc R
C27 C 1.1429(5) 0.4694(3) 0.6459(2) 0.0361(10) Uani 1 1 d .
H27A H 1.1533 0.4270 0.6844 0.043 Uiso 1 1 calc R
C28 C 1.0886(4) 0.5604(3) 0.6550(2) 0.0296(9) Uani 1 1 d .
H28A H 1.0638 0.5808 0.7000 0.036 Uiso 1 1 calc R
C29 C 1.1527(4) 0.8185(3) 0.6137(2) 0.0231(8) Uani 1 1 d .
C30 C 1.2402(4) 0.8228(3) 0.5595(2) 0.0276(9) Uani 1 1 d .
H30A H 1.2223 0.7883 0.5176 0.033 Uiso 1 1 calc R
C31 C 1.3535(4) 0.8771(3) 0.5666(2) 0.0342(10) Uani 1 1 d .
H31A H 1.4133 0.8802 0.5296 0.041 Uiso 1 1 calc R
C32 C 1.3793(4) 0.9268(3) 0.6276(3) 0.0338(10) Uani 1 1 d .
H32A H 1.4575 0.9638 0.6325 0.041 Uiso 1 1 calc R
C33 C 1.2930(4) 0.9234(3) 0.6813(2) 0.0333(10) Uani 1 1 d .
H33A H 1.3114 0.9583 0.7230 0.040 Uiso 1 1 calc R
C34 C 1.1789(4) 0.8691(3) 0.6749(2) 0.0287(9) Uani 1 1 d .
H34A H 1.1193 0.8665 0.7120 0.034 Uiso 1 1 calc R
C35 C 0.9148(4) 0.7678(3) 0.5311(2) 0.0269(9) Uani 1 1 d .
C36 C 0.9305(5) 0.8534(3) 0.4949(2) 0.0370(11) Uani 1 1 d .
H36A H 0.9937 0.8991 0.5108 0.044 Uiso 1 1 calc R
C37 C 0.8538(5) 0.8717(4) 0.4354(3) 0.0450(12) Uani 1 1 d .
H37A H 0.8655 0.9297 0.4102 0.054 Uiso 1 1 calc R
C38 C 0.7607(5) 0.8060(4) 0.4127(3) 0.0441(12) Uani 1 1 d .
H38A H 0.7074 0.8193 0.3725 0.053 Uiso 1 1 calc R
C39 C 0.7448(5) 0.7212(4) 0.4483(3) 0.0406(11) Uani 1 1 d .
H39A H 0.6805 0.6761 0.4327 0.049 Uiso 1 1 calc R
C40 C 0.8230(4) 0.7014(3) 0.5072(2) 0.0338(10) Uani 1 1 d .
H40A H 0.8134 0.6422 0.5310 0.041 Uiso 1 1 calc R
C41 C 0.7230(4) 0.8479(3) 0.7342(2) 0.0264(9) Uani 1 1 d .
C42 C 0.7666(4) 0.9308(3) 0.7027(2) 0.0339(10) Uani 1 1 d .
H42A H 0.8364 0.9277 0.6710 0.041 Uiso 1 1 calc R
C43 C 0.7090(5) 1.0183(3) 0.7173(3) 0.0419(12) Uani 1 1 d .
H43A H 0.7390 1.0750 0.6954 0.050 Uiso 1 1 calc R
C44 C 0.6087(5) 1.0232(3) 0.7635(3) 0.0393(11) Uani 1 1 d .
H44A H 0.5704 1.0835 0.7738 0.047 Uiso 1 1 calc R
C45 C 0.5634(5) 0.9416(4) 0.7948(2) 0.0393(11) Uani 1 1 d .
H45A H 0.4938 0.9453 0.8266 0.047 Uiso 1 1 calc R
C46 C 0.6200(4) 0.8530(3) 0.7796(2) 0.0345(10) Uani 1 1 d .
H46A H 0.5877 0.7962 0.8004 0.041 Uiso 1 1 calc R
C47 C 0.6894(4) 0.6591(3) 0.6673(2) 0.0262(9) Uani 1 1 d .
C48 C 0.5838(4) 0.6970(3) 0.6285(3) 0.0355(10) Uani 1 1 d .
H48A H 0.5640 0.7635 0.6316 0.043 Uiso 1 1 calc R
C49 C 0.5081(5) 0.6385(4) 0.5858(3) 0.0449(12) Uani 1 1 d .
H49A H 0.4360 0.6646 0.5597 0.054 Uiso 1 1 calc R
C50 C 0.5368(5) 0.5427(4) 0.5810(3) 0.0444(12) Uani 1 1 d .
H50A H 0.4839 0.5026 0.5517 0.053 Uiso 1 1 calc R
C51 C 0.6418(5) 0.5040(3) 0.6183(3) 0.0394(11) Uani 1 1 d .
H51A H 0.6610 0.4375 0.6144 0.047 Uiso 1 1 calc R
C52 C 0.7188(4) 0.5616(3) 0.6612(2) 0.0315(9) Uani 1 1 d .
H52A H 0.7915 0.5350 0.6866 0.038 Uiso 1 1 calc R
C53 C 0.8321(4) 0.6777(3) 0.7997(2) 0.0256(9) Uani 1 1 d .
C54 C 0.7317(4) 0.6327(3) 0.8350(2) 0.0289(9) Uani 1 1 d .
H54A H 0.6466 0.6275 0.8138 0.035 Uiso 1 1 calc R
C55 C 0.7555(4) 0.5954(3) 0.9011(2) 0.0325(10) Uani 1 1 d .
H55A H 0.6863 0.5656 0.9253 0.039 Uiso 1 1 calc R
C56 C 0.8788(5) 0.6014(3) 0.9316(2) 0.0356(10) Uani 1 1 d .
H56A H 0.8948 0.5755 0.9768 0.043 Uiso 1 1 calc R
C57 C 0.9798(5) 0.6449(3) 0.8966(2) 0.0359(10) Uani 1 1 d .
H57A H 1.0650 0.6485 0.9179 0.043 Uiso 1 1 calc R
C58 C 0.9574(4) 0.6833(3) 0.8306(2) 0.0282(9) Uani 1 1 d .
H58A H 1.0269 0.7131 0.8066 0.034 Uiso 1 1 calc R
O1 O 0.8099(5) 1.1002(4) 0.5685(3) 0.0920(17) Uani 1 1 d .
C59 C 0.6900(6) 1.0563(5) 0.5458(3) 0.0634(16) Uani 1 1 d .
H59A H 0.6168 1.0772 0.5751 0.076 Uiso 1 1 calc R
H59B H 0.6972 0.9855 0.5483 0.076 Uiso 1 1 calc R
C60 C 0.6668(7) 1.0888(6) 0.4706(4) 0.073(2) Uani 1 1 d .
H60A H 0.6612 1.0329 0.4388 0.088 Uiso 1 1 calc R
H60B H 0.5846 1.1264 0.4657 0.088 Uiso 1 1 calc R
C61 C 0.7816(10) 1.1486(6) 0.4554(4) 0.092(3) Uani 1 1 d .
H61A H 0.8471 1.1116 0.4293 0.110 Uiso 1 1 calc R
H61B H 0.7551 1.2056 0.4276 0.110 Uiso 1 1 calc R
C62 C 0.8347(8) 1.1768(7) 0.5228(4) 0.093(3) Uani 1 1 d .
H62A H 0.9304 1.1886 0.5205 0.111 Uiso 1 1 calc R
H62B H 0.7916 1.2361 0.5390 0.111 Uiso 1 1 calc R

loop_
_atom_site_aniso_label
_atom_site_aniso_U_11
_atom_site_aniso_U_22
_atom_site_aniso_U_33
_atom_site_aniso_U_23
_atom_site_aniso_U_13
_atom_site_aniso_U_12
Ni 0.0259(3) 0.0291(3) 0.0246(3) -0.0012(2) -0.0022(2) 0.0005(2)
S1 0.0251(5) 0.0376(6) 0.0296(6) -0.0133(5) -0.0005(4) 0.0014(4)
S2 0.0289(5) 0.0357(6) 0.0312(6) 0.0054(5) -0.0088(4) 0.0003(4)
S3 0.0236(5) 0.0467(7) 0.0337(6) -0.0051(5) 0.0050(4) -0.0061(5)
S4 0.0309(6) 0.0351(6) 0.0373(6) -0.0026(5) -0.0103(5) -0.0023(4)
S5 0.0497(8) 0.0437(7) 0.0642(9) -0.0078(6) 0.0226(7) -0.0055(6)
P1 0.0209(5) 0.0239(5) 0.0199(5) -0.0004(4) -0.0003(4) 0.0007(4)
C1 0.024(2) 0.027(2) 0.025(2) 0.0027(17) -0.0017(16) -0.0049(16)
C2 0.031(2) 0.032(2) 0.034(2) 0.0003(19) 0.0038(18) 0.0034(18)
C3 0.020(2) 0.033(2) 0.051(3) 0.007(2) 0.0014(19) 0.0073(17)
C4 0.023(2) 0.031(2) 0.047(3) 0.003(2) -0.0105(19) -0.0011(17)
C5 0.029(2) 0.026(2) 0.036(3) -0.0019(19) -0.0058(19) 0.0010(17)
C6 0.0210(19) 0.0243(19) 0.028(2) 0.0003(17) -0.0010(16) -0.0003(15)
C7 0.029(2) 0.029(2) 0.019(2) -0.0003(17) 0.0052(16) 0.0048(16)
C8 0.040(2) 0.033(2) 0.023(2) 0.0018(19) -0.0016(18) 0.0060(19)
C9 0.055(3) 0.023(2) 0.024(2) 0.0047(18) 0.009(2) 0.004(2)
C10 0.043(3) 0.030(2) 0.027(2) -0.0047(18) 0.0022(19) -0.0051(19)
C11 0.034(2) 0.033(2) 0.025(2) -0.0021(18) 0.0013(17) -0.0028(18)
C12 0.028(2) 0.0211(19) 0.021(2) -0.0018(16) 0.0045(15) 0.0037(15)
C13 0.028(2) 0.029(2) 0.025(2) -0.0015(17) 0.0009(17) 0.0060(17)
C14 0.041(3) 0.044(3) 0.032(3) 0.003(2) 0.015(2) 0.006(2)
C15 0.058(3) 0.042(3) 0.023(2) -0.003(2) 0.012(2) 0.008(2)
C16 0.049(3) 0.038(2) 0.026(2) -0.007(2) -0.002(2) 0.007(2)
C17 0.044(3) 0.030(2) 0.024(2) 0.0006(18) -0.0006(18) 0.0001(19)
C18 0.030(2) 0.028(2) 0.022(2) 0.0007(17) -0.0018(16) 0.0051(17)
C19 0.0198(19) 0.033(2) 0.053(3) -0.005(2) -0.0004(19) -0.0060(17)
C20 0.023(2) 0.0232(19) 0.033(2) 0.0051(18) -0.0066(17) -0.0045(16)
C21 0.035(3) 0.044(3) 0.083(5) 0.018(3) 0.003(3) -0.001(2)
C22 0.037(3) 0.036(3) 0.108(6) 0.005(3) 0.027(3) 0.000(2)
P2 0.0220(5) 0.0262(5) 0.0204(5) -0.0009(4) 0.0015(4) 0.0006(4)
P3 0.0209(5) 0.0264(5) 0.0218(5) -0.0013(4) 0.0016(4) -0.0002(4)
N1 0.0227(17) 0.038(2) 0.0230(18) -0.0063(15) -0.0001(13) -0.0024(14)
C23 0.0213(19) 0.027(2) 0.024(2) 0.0009(16) 0.0008(15) -0.0026(15)
C24 0.031(2) 0.032(2) 0.021(2) -0.0010(17) 0.0005(16) 0.0004(17)
C25 0.037(2) 0.031(2) 0.028(2) -0.0062(18) 0.0003(18) 0.0024(18)
C26 0.043(3) 0.030(2) 0.041(3) 0.001(2) 0.001(2) 0.0111(19)
C27 0.043(3) 0.034(2) 0.031(2) 0.0078(19) 0.000(2) 0.003(2)
C28 0.026(2) 0.037(2) 0.026(2) 0.0030(19) 0.0041(17) -0.0007(17)
C29 0.0208(19) 0.0207(19) 0.028(2) 0.0000(16) -0.0007(16) 0.0020(15)
C30 0.026(2) 0.033(2) 0.024(2) -0.0005(17) 0.0004(17) 0.0015(17)
C31 0.026(2) 0.042(2) 0.035(3) 0.009(2) 0.0067(18) -0.0005(18)
C32 0.023(2) 0.034(2) 0.044(3) 0.003(2) -0.0040(18) -0.0037(18)
C33 0.031(2) 0.033(2) 0.035(3) -0.0037(19) -0.0056(19) -0.0001(18)
C34 0.025(2) 0.030(2) 0.030(2) -0.0027(18) 0.0010(16) 0.0018(17)
C35 0.027(2) 0.032(2) 0.022(2) -0.0001(17) 0.0016(16) 0.0043(17)
C36 0.041(3) 0.034(2) 0.036(3) 0.003(2) -0.003(2) 0.004(2)
C37 0.055(3) 0.042(3) 0.037(3) 0.011(2) 0.000(2) 0.009(2)
C38 0.043(3) 0.057(3) 0.032(3) 0.008(2) -0.011(2) 0.007(2)
C39 0.035(2) 0.055(3) 0.032(3) -0.004(2) -0.008(2) -0.002(2)
C40 0.035(2) 0.039(2) 0.027(2) 0.0045(19) -0.0048(18) 0.0000(19)
C41 0.027(2) 0.028(2) 0.024(2) -0.0041(17) -0.0031(16) -0.0009(16)
C42 0.025(2) 0.035(2) 0.042(3) -0.001(2) 0.0055(19) -0.0054(18)
C43 0.036(3) 0.030(2) 0.059(3) -0.001(2) -0.006(2) -0.005(2)
C44 0.036(2) 0.035(2) 0.046(3) -0.015(2) -0.011(2) 0.006(2)
C45 0.037(3) 0.053(3) 0.028(2) -0.003(2) 0.0043(19) 0.013(2)
C46 0.033(2) 0.040(2) 0.030(2) 0.002(2) 0.0040(18) 0.0083(19)
C47 0.023(2) 0.032(2) 0.024(2) -0.0020(17) 0.0019(16) -0.0015(16)
C48 0.030(2) 0.037(2) 0.039(3) -0.007(2) -0.0056(19) 0.0034(19)
C49 0.037(3) 0.054(3) 0.044(3) -0.003(2) -0.013(2) 0.001(2)
C50 0.040(3) 0.045(3) 0.048(3) -0.011(2) -0.008(2) -0.011(2)
C51 0.043(3) 0.029(2) 0.046(3) -0.002(2) -0.003(2) -0.0057(19)
C52 0.032(2) 0.033(2) 0.029(2) 0.0035(19) -0.0008(18) 0.0019(18)
C53 0.027(2) 0.0249(19) 0.025(2) -0.0032(16) 0.0013(16) 0.0034(15)
C54 0.027(2) 0.034(2) 0.027(2) -0.0022(18) 0.0055(16) 0.0012(17)
C55 0.037(2) 0.033(2) 0.028(2) 0.0034(19) 0.0064(18) 0.0014(19)
C56 0.045(3) 0.034(2) 0.028(2) 0.0087(19) -0.003(2) 0.007(2)
C57 0.032(2) 0.040(2) 0.035(3) 0.002(2) -0.0101(19) 0.005(2)
C58 0.024(2) 0.029(2) 0.031(2) -0.0001(18) -0.0005(17) -0.0018(16)
O1 0.083(3) 0.129(4) 0.063(3) 0.041(3) -0.016(2) -0.046(3)
C59 0.053(3) 0.081(4) 0.057(4) 0.001(3) 0.005(3) -0.006(3)
C60 0.055(4) 0.108(6) 0.056(4) 0.009(4) -0.002(3) 0.006(4)
C61 0.142(8) 0.067(4) 0.065(5) 0.022(4) -0.008(5) -0.030(5)
C62 0.078(5) 0.134(7) 0.066(5) 0.050(5) -0.018(4) -0.037(5)

loop_
_atom_type_symbol
_atom_type_description
_atom_type_scat_dispersion_real
_atom_type_scat_dispersion_imag
_atom_type_scat_source
C C 0.0033 0.0016 'International Tables Vol C Tables 4.2.6.8 and 6.1.1.4'
H H 0.0000 0.0000 'International Tables Vol C Tables 4.2.6.8 and 6.1.1.4'
N N 0.0061 0.0033 'International Tables Vol C Tables 4.2.6.8 and 6.1.1.4'
O O 0.0106 0.0060 'International Tables Vol C Tables 4.2.6.8 and 6.1.1.4'
P P 0.1023 0.0942 'International Tables Vol C Tables 4.2.6.8 and 6.1.1.4'
S S 0.1246 0.1234 'International Tables Vol C Tables 4.2.6.8 and 6.1.1.4'
Ni Ni 0.3393 1.1124 'International Tables Vol C Tables 4.2.6.8 and 6.1.1.4'

loop_
_geom_angle_atom_site_label_1
_geom_angle_atom_site_label_2
_geom_angle_atom_site_label_3
_geom_angle
P1 Ni S1 86.07(4)
P1 Ni S4 177.02(5)
S1 Ni S4 90.98(4)
P1 Ni S3 87.28(4)
S1 Ni S3 133.20(5)
S4 Ni S3 95.00(5)
P1 Ni S2 87.35(4)
S1 Ni S2 121.10(5)
S4 Ni S2 93.90(4)
S3 Ni S2 104.76(5)
C1 S1 Ni 107.72(15)
C7 S2 Ni 104.21(14)
C13 S3 Ni 106.30(15)
C19 S4 Ni 105.23(15)
C22 S5 C19 93.4(3)
C6 P1 C18 110.12(19)
C6 P1 C12 107.42(19)
C18 P1 C12 108.23(19)
C6 P1 Ni 111.36(14)
C18 P1 Ni 110.58(14)
C12 P1 Ni 109.02(14)
C6 C1 C2 118.9(4)
C6 C1 S1 120.5(3)
C2 C1 S1 120.6(3)
C3 C2 C1 119.9(4)
C2 C3 C4 121.2(4)
C5 C4 C3 119.8(4)
C4 C5 C6 119.4(4)
C1 C6 C5 120.7(4)
C1 C6 P1 112.3(3)
C5 C6 P1 126.9(3)
C12 C7 C8 116.9(4)
C12 C7 S2 121.5(3)
C8 C7 S2 121.6(3)
C9 C8 C7 120.8(4)
C8 C9 C10 121.9(4)
C9 C10 C11 118.6(4)
C10 C11 C12 120.2(4)
C11 C12 C7 121.5(4)
C11 C12 P1 123.6(3)
C7 C12 P1 114.9(3)
C18 C13 C14 118.5(4)
C18 C13 S3 120.9(3)
C14 C13 S3 120.5(3)
C15 C14 C13 120.0(5)
C16 C15 C14 121.2(4)
C15 C16 C17 120.1(4)
C16 C17 C18 119.6(4)
C13 C18 C17 120.5(4)
C13 C18 P1 114.9(3)
C17 C18 P1 124.6(3)
C20 C19 S5 110.2(3)
C20 C19 S4 129.7(4)
S5 C19 S4 120.1(3)
C19 C20 C21 110.3(4)
C22 C21 C20 114.0(5)
C21 C22 S5 112.1(4)
N1 P2 C23 112.73(19)
N1 P2 C35 115.91(19)
C23 P2 C35 105.83(19)
N1 P2 C29 106.63(19)
C23 P2 C29 106.43(18)
C35 P2 C29 108.90(19)
N1 P3 C47 115.16(19)
N1 P3 C53 109.54(19)
C47 P3 C53 107.46(19)
N1 P3 C41 109.0(2)
C47 P3 C41 109.19(19)
C53 P3 C41 106.11(19)
P3 N1 P2 142.2(2)
C28 C23 C24 120.0(4)
C28 C23 P2 120.5(3)
C24 C23 P2 119.4(3)
C25 C24 C23 119.7(4)
C26 C25 C24 120.0(4)
C25 C26 C27 121.1(4)
C26 C27 C28 119.5(4)
C23 C28 C27 119.8(4)
C30 C29 C34 119.9(4)
C30 C29 P2 121.5(3)
C34 C29 P2 118.5(3)
C31 C30 C29 120.0(4)
C32 C31 C30 119.8(4)
C33 C32 C31 120.6(4)
C32 C33 C34 120.2(4)
C33 C34 C29 119.5(4)
C40 C35 C36 119.5(4)
C40 C35 P2 118.6(3)
C36 C35 P2 121.9(3)
C37 C36 C35 120.0(4)
C38 C37 C36 120.2(5)
C39 C38 C37 120.2(4)
C38 C39 C40 120.0(5)
C35 C40 C39 120.2(4)
C42 C41 C46 119.3(4)
C42 C41 P3 119.8(3)
C46 C41 P3 120.8(3)
C41 C42 C43 120.3(4)
C44 C43 C42 120.1(5)
C43 C44 C45 120.5(4)
C44 C45 C46 119.7(4)
C41 C46 C45 120.1(5)
C48 C47 C52 119.1(4)
C48 C47 P3 122.0(3)
C52 C47 P3 118.4(3)
C49 C48 C47 120.3(4)
C50 C49 C48 120.0(4)
C49 C50 C51 120.7(4)
C52 C51 C50 120.1(4)
C51 C52 C47 119.8(4)
C54 C53 C58 119.7(4)
C54 C53 P3 121.3(3)
C58 C53 P3 118.9(3)
C55 C54 C53 120.2(4)
C56 C55 C54 120.1(4)
C55 C56 C57 120.2(4)
C56 C57 C58 120.4(4)
C57 C58 C53 119.4(4)
C62 O1 C59 107.6(5)
O1 C59 C60 105.7(5)
C61 C60 C59 104.7(6)
C62 C61 C60 104.8(7)
O1 C62 C61 106.5(6)

loop_
_geom_bond_atom_site_label_1
_geom_bond_atom_site_label_2
_geom_bond_distance
Ni P1 2.1598(11)
Ni S1 2.2147(11)
Ni S4 2.2650(12)
Ni S3 2.2697(13)
Ni S2 2.3069(11)
S1 C1 1.767(4)
S2 C7 1.760(4)
S3 C13 1.760(4)
S4 C19 1.755(5)
S5 C22 1.690(7)
S5 C19 1.722(5)
P1 C6 1.801(4)
P1 C18 1.804(4)
P1 C12 1.809(4)
C1 C6 1.393(6)
C1 C2 1.398(6)
C2 C3 1.377(6)
C3 C4 1.383(7)
C4 C5 1.381(6)
C5 C6 1.402(6)
C7 C12 1.401(5)
C7 C8 1.415(6)
C8 C9 1.357(6)
C9 C10 1.386(6)
C10 C11 1.386(6)
C11 C12 1.386(6)
C13 C18 1.392(6)
C13 C14 1.407(6)
C14 C15 1.374(7)
C15 C16 1.369(7)
C16 C17 1.380(7)
C17 C18 1.398(6)
C19 C20 1.423(6)
C20 C21 1.439(7)
C21 C22 1.351(9)
P2 N1 1.582(4)
P2 C23 1.795(4)
P2 C35 1.806(4)
P2 C29 1.810(4)
P3 N1 1.579(4)
P3 C47 1.797(4)
P3 C53 1.806(4)
P3 C41 1.813(4)
C23 C28 1.389(6)
C23 C24 1.397(6)
C24 C25 1.383(6)
C25 C26 1.377(6)
C26 C27 1.378(7)
C27 C28 1.395(6)
C29 C30 1.388(6)
C29 C34 1.390(6)
C30 C31 1.383(6)
C31 C32 1.379(7)
C32 C33 1.374(7)
C33 C34 1.389(6)
C35 C40 1.384(6)
C35 C36 1.392(6)
C36 C37 1.389(7)
C37 C38 1.380(8)
C38 C39 1.377(7)
C39 C40 1.392(6)
C41 C42 1.382(6)
C41 C46 1.384(6)
C42 C43 1.385(6)
C43 C44 1.371(7)
C44 C45 1.372(7)
C45 C46 1.396(7)
C47 C48 1.394(6)
C47 C52 1.398(6)
C48 C49 1.377(7)
C49 C50 1.370(7)
C50 C51 1.379(7)
C51 C52 1.379(6)
C53 C54 1.391(6)
C53 C58 1.393(6)
C54 C55 1.385(6)
C55 C56 1.373(6)
C56 C57 1.383(7)
C57 C58 1.389(6)
O1 C62 1.408(8)
O1 C59 1.423(7)
C59 C60 1.524(9)
C60 C61 1.472(11)
C61 C62 1.443(10)
